data_1546155
loop_
_publ_author_name
'Kachi-Terajima, Chihiro'
'Ishii, Rikako'
'Tojo, Yoshiaki'
'Fukuda, Masato'
'Kitagawa, Yasutaka'
'Asaoka, Mizuki'
'Miyasaka, Hitoshi'

_publ_section_title
;
 Ferromagnetic Exchange Coupling in a Family of MnIII Salen-Type
 Schiff-Base Out-of-Plane Dimers
;
_journal_name_full 'The Journal of Physical Chemistry C'
_journal_paper_doi 10.1021/acs.jpcc.7b03336
_journal_year 2017
_chemical_formula_moiety 'C20 H20 Cl2 Mn N5 O2'
_chemical_formula_sum 'C20 H20 Cl2 Mn N5 O2'
_chemical_formula_weight 488.25
_space_group_IT_number 2
_symmetry_cell_setting triclinic
_symmetry_Int_Tables_number 2
_symmetry_space_group_name_Hall '-P 1'
_symmetry_space_group_name_H-M 'P -1'
_atom_sites_solution_hydrogens geom
_atom_sites_solution_primary direct
_atom_sites_solution_secondary difmap
_cell_angle_alpha 71.822(14)
_cell_angle_beta 73.520(14)
_cell_angle_gamma 86.773(17)
_cell_formula_units_Z 2
_cell_length_a 8.080(5)
_cell_length_b 11.412(7)
_cell_length_c 12.082(7)
_cell_measurement_reflns_used 3800
_cell_measurement_temperature 103
_cell_measurement_theta_max 31.00
_cell_measurement_theta_min 3.59
_cell_volume 1014.4(11)
_computing_cell_refinement CrystalClear
_computing_data_collection 'CrystalClear (Rigaku Corp., 2000)'
_computing_data_reduction CrystalClear
_computing_molecular_graphics 'CrystalStructure 4.0'
_computing_publication_material 'CrystalStructure 4.0 (Rigaku, 2010)'
_computing_structure_refinement 'SHELXL97 (Sheldrick, 2008)'
_computing_structure_solution 'SIR92 (Altomare, et al., 1994)'
_diffrn_ambient_temperature 103
_diffrn_detector_area_resol_mean 7.314
_diffrn_measured_fraction_theta_full 0.980
_diffrn_measured_fraction_theta_max 0.980
_diffrn_measurement_device_type 'Rigaku Saturn70'
_diffrn_measurement_method \w
_diffrn_radiation_type 'Mo K\a'
_diffrn_radiation_wavelength 0.71070
_diffrn_reflns_av_R_equivalents 0.0168
_diffrn_reflns_limit_h_max 9
_diffrn_reflns_limit_h_min -9
_diffrn_reflns_limit_k_max 12
_diffrn_reflns_limit_k_min -13
_diffrn_reflns_limit_l_max 14
_diffrn_reflns_limit_l_min -14
_diffrn_reflns_number 6996
_diffrn_reflns_theta_full 25.00
_diffrn_reflns_theta_max 25.00
_diffrn_standards_number 0
_exptl_absorpt_coefficient_mu 0.942
_exptl_absorpt_correction_T_max 0.910
_exptl_absorpt_correction_T_min 0.829
_exptl_absorpt_correction_type multi-scan
_exptl_absorpt_process_details 'REQAB (Rigaku, 1998)'
_exptl_crystal_colour light-brown
_exptl_crystal_density_diffrn 1.598
_exptl_crystal_density_method 'not measured'
_exptl_crystal_description prism
_exptl_crystal_F_000 500.00
_exptl_crystal_size_max 0.200
_exptl_crystal_size_mid 0.200
_exptl_crystal_size_min 0.100
_refine_diff_density_max 0.360
_refine_diff_density_min -0.240
_refine_ls_extinction_method none
_refine_ls_goodness_of_fit_ref 1.063
_refine_ls_hydrogen_treatment constr
_refine_ls_number_parameters 351
_refine_ls_number_reflns 3519
_refine_ls_number_restraints 254
_refine_ls_R_factor_gt 0.0237
_refine_ls_shift/su_max 0.001
_refine_ls_structure_factor_coef Fsqd
_refine_ls_weighting_details 'w = 1/[\s^2^(Fo^2^)+(0.0393P)^2^+0.1638P] where P=(Fo^2^+2Fc^2^)/3'
_refine_ls_weighting_scheme calc
_refine_ls_wR_factor_ref 0.0643
_reflns_number_gt 3048
_reflns_number_total 3519
_reflns_threshold_expression F^2^>2.0\s(F^2^)
_cod_data_source_file jp7b03336_si_005.cif
_cod_data_source_block Mn5-ClsaltmenN3dimer
_cod_original_cell_volume 1014.4(10)
_cod_database_code 1546155

loop_
_symmetry_equiv_pos_site_id
_symmetry_equiv_pos_as_xyz
1 +X,+Y,+Z
2 -X,-Y,-Z

loop_
_atom_site_label
_atom_site_type_symbol
_atom_site_fract_x
_atom_site_fract_y
_atom_site_fract_z
_atom_site_U_iso_or_equiv
_atom_site_adp_type
_atom_site_occupancy
_atom_site_symmetry_multiplicity
_atom_site_calc_flag
_atom_site_refinement_flags
Mn(1) Mn 0.93847(3) 0.33781(2) 0.04611(2) 0.00942(9) Uani 1.0 2 d .
Cl(1) Cl 0.25174(5) 0.59612(4) 0.41353(4) 0.01884(12) Uani 1.0 2 d .
Cl(2) Cl 1.48241(6) 0.11928(4) -0.43586(4) 0.02129(12) Uani 1.0 2 d .
O(1) O 0.80958(14) 0.48482(11) 0.03199(10) 0.0120(3) Uani 1.0 2 d .
O(2) O 0.99600(14) 0.36204(11) -0.12136(10) 0.0118(3) Uani 1.0 2 d .
N(1) N 0.91379(17) 0.31259(13) 0.22048(12) 0.0099(3) Uani 1.0 2 d .
N(2) N 1.11337(17) 0.20973(12) 0.07090(12) 0.0097(3) Uani 1.0 2 d .
N(3) N 0.71507(18) 0.22270(14) 0.09060(13) 0.0156(3) Uani 1.0 2 d .
N(4) N 0.69678(18) 0.16390(13) 0.02786(13) 0.0152(3) Uani 1.0 2 d .
N(5) N 0.6723(3) 0.10756(15) -0.03157(15) 0.0247(4) Uani 1.0 2 d .
C(1) C 0.6758(2) 0.49875(15) 0.12065(15) 0.0104(3) Uani 1.0 2 d .
C(2) C 0.5428(2) 0.57677(15) 0.09197(15) 0.0112(4) Uani 1.0 2 d .
C(3) C 0.4120(3) 0.60414(16) 0.18093(16) 0.0121(4) Uani 1.0 2 d .
C(4) C 0.4115(2) 0.55402(16) 0.30201(16) 0.0122(4) Uani 1.0 2 d .
C(5) C 0.5328(2) 0.47256(16) 0.33509(16) 0.0121(4) Uani 1.0 2 d .
C(6) C 0.6647(2) 0.44171(16) 0.24514(15) 0.0112(3) Uani 1.0 2 d .
C(7) C 0.7916(2) 0.35889(15) 0.28685(15) 0.0114(4) Uani 1.0 2 d .
C(8) C 1.0500(2) 0.23885(15) 0.27216(15) 0.0108(3) Uani 1.0 2 d .
C(9) C 0.9823(3) 0.17454(17) 0.40923(16) 0.0139(4) Uani 1.0 2 d .
C(10) C 1.1947(3) 0.33206(17) 0.24772(17) 0.0134(4) Uani 1.0 2 d .
C(11) C 1.1062(3) 0.14238(15) 0.20159(15) 0.0115(3) Uani 1.0 2 d .
C(12) C 0.9705(3) 0.03682(17) 0.24411(17) 0.0152(4) Uani 1.0 2 d .
C(13) C 1.2800(3) 0.08890(18) 0.21463(17) 0.0145(4) Uani 1.0 2 d .
C(14) C 1.2161(3) 0.17294(16) -0.01443(16) 0.0115(4) Uani 1.0 2 d .
C(15) C 1.2200(2) 0.21457(15) -0.14096(16) 0.0116(4) Uani 1.0 2 d .
C(16) C 1.3381(3) 0.15875(16) -0.21874(16) 0.0140(4) Uani 1.0 2 d .
C(17) C 1.3432(3) 0.19154(16) -0.33921(16) 0.0142(4) Uani 1.0 2 d .
C(18) C 1.2350(3) 0.28064(17) -0.38657(16) 0.0140(4) Uani 1.0 2 d .
C(19) C 1.1215(3) 0.33677(17) -0.31212(16) 0.0136(4) Uani 1.0 2 d .
C(20) C 1.1093(2) 0.30487(15) -0.18783(15) 0.0115(4) Uani 1.0 2 d .
H(2) H 0.5445 0.6101 0.0093 0.0166 Uiso 1.0 2 calc R
H(3) H 0.3239 0.6539 0.1616 0.0069 Uiso 1.0 2 calc R
H(5) H 0.5291 0.4348 0.4175 0.0163 Uiso 1.0 2 calc R
H(7) H 0.7812 0.3386 0.3712 0.0145 Uiso 1.0 2 calc R
H(9A) H 0.9725 0.2329 0.4523 0.0181 Uiso 1.0 2 calc R
H(9B) H 0.8741 0.1281 0.4330 0.0086 Uiso 1.0 2 calc R
H(9C) H 1.0659 0.1220 0.4357 0.0249 Uiso 1.0 2 calc R
H(10A) H 1.2887 0.2918 0.2764 0.0199 Uiso 1.0 2 calc R
H(10B) H 1.2379 0.3744 0.1667 0.0093 Uiso 1.0 2 calc R
H(10C) H 1.1492 0.3928 0.2888 0.0255 Uiso 1.0 2 calc R
H(12A) H 0.8597 0.0684 0.2455 0.0293 Uiso 1.0 2 calc R
H(12B) H 0.9706 -0.0124 0.3232 0.0174 Uiso 1.0 2 calc R
H(12C) H 1.0014 -0.0140 0.1918 0.0158 Uiso 1.0 2 calc R
H(13A) H 1.2753 0.0578 0.3023 0.0193 Uiso 1.0 2 calc R
H(13B) H 1.3026 0.0203 0.1841 0.0194 Uiso 1.0 2 calc R
H(13C) H 1.3710 0.1487 0.1757 0.0110 Uiso 1.0 2 calc R
H(14) H 1.2975 0.1117 0.0060 0.0160 Uiso 1.0 2 calc R
H(16) H 1.4080 0.1010 -0.1867 0.0168 Uiso 1.0 2 calc R
H(18) H 1.2360 0.3000 -0.4676 0.0182 Uiso 1.0 2 calc R
H(19) H 1.0496 0.3992 -0.3428 0.0200 Uiso 1.0 2 calc R

loop_
_atom_site_aniso_label
_atom_site_aniso_U_11
_atom_site_aniso_U_22
_atom_site_aniso_U_33
_atom_site_aniso_U_12
_atom_site_aniso_U_13
_atom_site_aniso_U_23
Mn(1) 0.00983(15) 0.01109(14) 0.00786(14) 0.00305(10) -0.00258(10) -0.00401(10)
Cl(1) 0.0142(3) 0.0303(3) 0.0135(3) 0.01039(18) -0.00338(17) -0.01090(19)
Cl(2) 0.0230(3) 0.0254(3) 0.0154(3) 0.00748(19) -0.00010(18) -0.01205(19)
O(1) 0.0126(6) 0.0129(6) 0.0086(6) 0.0035(5) -0.0007(5) -0.0034(5)
O(2) 0.0115(6) 0.0142(6) 0.0103(6) 0.0041(5) -0.0025(5) -0.0056(5)
N(1) 0.0096(7) 0.0101(7) 0.0097(7) 0.0003(5) -0.0033(6) -0.0023(6)
N(2) 0.0100(7) 0.0100(7) 0.0094(7) 0.0001(5) -0.0027(6) -0.0033(6)
N(3) 0.0129(7) 0.0199(8) 0.0141(8) -0.0010(6) -0.0029(6) -0.0060(6)
N(4) 0.0153(7) 0.0131(7) 0.0149(7) 0.0024(6) -0.0045(6) -0.0014(6)
N(5) 0.0353(9) 0.0175(8) 0.0239(9) -0.0002(7) -0.0084(7) -0.0094(7)
C(1) 0.0109(7) 0.0100(7) 0.0112(7) -0.0010(6) -0.0022(6) -0.0051(6)
C(2) 0.0117(8) 0.0108(8) 0.0118(8) -0.0003(6) -0.0035(7) -0.0040(7)
C(3) 0.0105(8) 0.0121(8) 0.0144(8) 0.0017(6) -0.0040(7) -0.0045(7)
C(4) 0.0096(8) 0.0148(8) 0.0130(8) 0.0001(6) -0.0014(6) -0.0070(7)
C(5) 0.0105(8) 0.0154(8) 0.0107(8) -0.0005(6) -0.0023(6) -0.0047(7)
C(6) 0.0100(7) 0.0122(7) 0.0121(7) -0.0009(6) -0.0029(6) -0.0044(6)
C(7) 0.0116(8) 0.0122(8) 0.0099(8) -0.0010(6) -0.0021(7) -0.0034(6)
C(8) 0.0109(7) 0.0117(7) 0.0101(7) 0.0026(6) -0.0042(6) -0.0033(6)
C(9) 0.0140(9) 0.0153(9) 0.0105(8) 0.0043(7) -0.0032(7) -0.0024(7)
C(10) 0.0132(9) 0.0145(9) 0.0128(9) 0.0006(7) -0.0043(7) -0.0042(7)
C(11) 0.0134(7) 0.0111(7) 0.0101(7) 0.0020(6) -0.0037(6) -0.0031(6)
C(12) 0.0182(9) 0.0117(8) 0.0147(9) -0.0007(7) -0.0047(8) -0.0024(7)
C(13) 0.0143(9) 0.0169(9) 0.0131(9) 0.0055(8) -0.0043(7) -0.0059(7)
C(14) 0.0109(8) 0.0103(8) 0.0132(8) 0.0003(7) -0.0028(7) -0.0040(6)
C(15) 0.0105(7) 0.0114(7) 0.0130(7) -0.0018(6) -0.0014(6) -0.0053(6)
C(16) 0.0129(8) 0.0135(8) 0.0150(8) 0.0010(7) -0.0017(7) -0.0055(7)
C(17) 0.0137(8) 0.0152(8) 0.0140(8) -0.0012(7) 0.0011(7) -0.0090(7)
C(18) 0.0140(8) 0.0173(8) 0.0114(8) -0.0029(7) -0.0022(7) -0.0059(7)
C(19) 0.0122(8) 0.0167(8) 0.0123(8) -0.0002(7) -0.0032(7) -0.0052(7)
C(20) 0.0099(7) 0.0126(7) 0.0127(7) -0.0019(6) -0.0017(6) -0.0058(6)

loop_
_atom_type_symbol
_atom_type_description
_atom_type_scat_dispersion_real
_atom_type_scat_dispersion_imag
_atom_type_scat_source
C C 0.0033 0.0016
;
International Tables for Crystallography
(1992, Vol. C, Tables 4.2.6.8 and 6.1.1.4)
;
H H 0.0000 0.0000
;
International Tables for Crystallography
(1992, Vol. C, Table 6.1.1.4)
;
N N 0.0061 0.0033
;
International Tables for Crystallography
(1992, Vol. C, Tables 4.2.6.8 and 6.1.1.4)
;
O O 0.0106 0.0060
;
International Tables for Crystallography
(1992, Vol. C, Tables 4.2.6.8 and 6.1.1.4)
;
Cl Cl 0.1484 0.1585
;
International Tables for Crystallography
(1992, Vol. C, Tables 4.2.6.8 and 6.1.1.4)
;
Mn Mn 0.3368 0.7283
;
International Tables for Crystallography
(1992, Vol. C, Tables 4.2.6.8 and 6.1.1.4)
;

loop_
_geom_angle_atom_site_label_1
_geom_angle_atom_site_label_2
_geom_angle_atom_site_label_3
_geom_angle
_geom_angle_publ_flag
O(1) Mn(1) O(2) 92.33(6) yes
O(1) Mn(1) N(1) 91.98(6) yes
O(1) Mn(1) N(2) 165.30(7) yes
O(1) Mn(1) N(3) 93.22(8) yes
O(2) Mn(1) N(1) 171.78(6) yes
O(2) Mn(1) N(2) 92.96(6) yes
O(2) Mn(1) N(3) 95.30(6) yes
N(1) Mn(1) N(2) 81.22(6) yes
N(1) Mn(1) N(3) 91.44(7) yes
N(2) Mn(1) N(3) 99.93(8) yes
Mn(1) O(1) C(1) 123.02(10) yes
Mn(1) O(2) C(20) 129.48(11) yes
Mn(1) N(1) C(7) 122.79(13) yes
Mn(1) N(1) C(8) 116.66(11) yes
C(7) N(1) C(8) 120.52(16) yes
Mn(1) N(2) C(11) 115.51(10) yes
Mn(1) N(2) C(14) 124.69(13) yes
C(11) N(2) C(14) 119.36(15) yes
Mn(1) N(3) N(4) 122.74(11) yes
N(3) N(4) N(5) 177.39(18) yes
O(1) C(1) C(2) 119.72(15) yes
O(1) C(1) C(6) 122.41(16) yes
C(2) C(1) C(6) 117.80(15) yes
C(1) C(2) C(3) 121.45(17) yes
C(2) C(3) C(4) 119.38(17) yes
Cl(1) C(4) C(3) 119.05(14) yes
Cl(1) C(4) C(5) 119.59(15) yes
C(3) C(4) C(5) 121.36(17) yes
C(4) C(5) C(6) 119.65(17) yes
C(1) C(6) C(5) 120.06(16) yes
C(1) C(6) C(7) 123.37(15) yes
C(5) C(6) C(7) 116.37(16) yes
N(1) C(7) C(6) 125.79(17) yes
N(1) C(8) C(9) 112.20(14) yes
N(1) C(8) C(10) 105.58(14) yes
N(1) C(8) C(11) 105.43(16) yes
C(9) C(8) C(10) 109.38(18) yes
C(9) C(8) C(11) 111.10(14) yes
C(10) C(8) C(11) 113.02(14) yes
N(2) C(11) C(8) 106.26(13) yes
N(2) C(11) C(12) 105.89(17) yes
N(2) C(11) C(13) 112.01(13) yes
C(8) C(11) C(12) 112.03(14) yes
C(8) C(11) C(13) 111.07(18) yes
C(12) C(11) C(13) 109.45(15) yes
N(2) C(14) C(15) 126.16(17) yes
C(14) C(15) C(16) 117.14(16) yes
C(14) C(15) C(20) 123.00(16) yes
C(16) C(15) C(20) 119.84(18) yes
C(15) C(16) C(17) 119.72(17) yes
Cl(2) C(17) C(16) 120.49(14) yes
Cl(2) C(17) C(18) 118.51(16) yes
C(16) C(17) C(18) 120.98(18) yes
C(17) C(18) C(19) 119.76(18) yes
C(18) C(19) C(20) 121.40(17) yes
O(2) C(20) C(15) 123.62(17) yes
O(2) C(20) C(19) 118.09(16) yes
C(15) C(20) C(19) 118.29(17) yes
C(1) C(2) H(2) 118.334 no
C(3) C(2) H(2) 120.217 no
C(2) C(3) H(3) 120.973 no
C(4) C(3) H(3) 119.633 no
C(4) C(5) H(5) 121.631 no
C(6) C(5) H(5) 118.712 no
N(1) C(7) H(7) 119.059 no
C(6) C(7) H(7) 115.154 no
C(8) C(9) H(9A) 110.232 no
C(8) C(9) H(9B) 113.782 no
C(8) C(9) H(9C) 109.376 no
H(9A) C(9) H(9B) 110.649 no
H(9A) C(9) H(9C) 102.750 no
H(9B) C(9) H(9C) 109.474 no
C(8) C(10) H(10A) 110.814 no
C(8) C(10) H(10B) 112.610 no
C(8) C(10) H(10C) 108.881 no
H(10A) C(10) H(10B) 107.779 no
H(10A) C(10) H(10C) 109.629 no
H(10B) C(10) H(10C) 107.030 no
C(11) C(12) H(12A) 110.606 no
C(11) C(12) H(12B) 108.273 no
C(11) C(12) H(12C) 109.713 no
H(12A) C(12) H(12B) 109.392 no
H(12A) C(12) H(12C) 110.752 no
H(12B) C(12) H(12C) 108.031 no
C(11) C(13) H(13A) 109.331 no
C(11) C(13) H(13B) 110.102 no
C(11) C(13) H(13C) 111.954 no
H(13A) C(13) H(13B) 107.155 no
H(13A) C(13) H(13C) 107.462 no
H(13B) C(13) H(13C) 110.676 no
N(2) C(14) H(14) 118.765 no
C(15) C(14) H(14) 115.071 no
C(15) C(16) H(16) 118.310 no
C(17) C(16) H(16) 121.967 no
C(17) C(18) H(18) 120.436 no
C(19) C(18) H(18) 119.757 no
C(18) C(19) H(19) 121.175 no
C(20) C(19) H(19) 117.423 no

loop_
_geom_bond_atom_site_label_1
_geom_bond_atom_site_label_2
_geom_bond_distance
_geom_bond_publ_flag
Mn(1) O(1) 1.9115(16) yes
Mn(1) O(2) 1.8757(16) yes
Mn(1) N(1) 1.9877(19) yes
Mn(1) N(2) 1.9895(16) yes
Mn(1) N(3) 2.1329(19) yes
Cl(1) C(4) 1.749(2) yes
Cl(2) C(17) 1.749(2) yes
O(1) C(1) 1.331(2) yes
O(2) C(20) 1.323(3) yes
N(1) C(7) 1.286(3) yes
N(1) C(8) 1.506(3) yes
N(2) C(11) 1.511(3) yes
N(2) C(14) 1.294(3) yes
N(3) N(4) 1.200(3) yes
N(4) N(5) 1.162(3) yes
C(1) C(2) 1.407(3) yes
C(1) C(6) 1.419(3) yes
C(2) C(3) 1.378(3) yes
C(3) C(4) 1.394(3) yes
C(4) C(5) 1.368(3) yes
C(5) C(6) 1.407(3) yes
C(6) C(7) 1.444(3) yes
C(8) C(9) 1.534(3) yes
C(8) C(10) 1.528(3) yes
C(8) C(11) 1.567(3) yes
C(11) C(12) 1.536(3) yes
C(11) C(13) 1.529(3) yes
C(14) C(15) 1.444(3) yes
C(15) C(16) 1.413(3) yes
C(15) C(20) 1.415(3) yes
C(16) C(17) 1.374(3) yes
C(17) C(18) 1.395(3) yes
C(18) C(19) 1.373(3) yes
C(19) C(20) 1.406(3) yes
C(2) H(2) 0.948 no
C(3) H(3) 0.921 no
C(5) H(5) 0.946 no
C(7) H(7) 0.951 no
C(9) H(9A) 0.953 no
C(9) H(9B) 0.971 no
C(9) H(9C) 0.935 no
C(10) H(10A) 0.958 no
C(10) H(10B) 0.918 no
C(10) H(10C) 0.972 no
C(12) H(12A) 0.944 no
C(12) H(12B) 0.945 no
C(12) H(12C) 0.960 no
C(13) H(13A) 0.996 no
C(13) H(13B) 0.953 no
C(13) H(13C) 0.942 no
C(14) H(14) 0.956 no
C(16) H(16) 0.909 no
C(18) H(18) 0.932 no
C(19) H(19) 0.945 no

loop_
_geom_contact_atom_site_label_1
_geom_contact_atom_site_label_2
_geom_contact_distance
_geom_contact_publ_flag
_geom_contact_site_symmetry_2
Mn(1) O(1) 2.7046(18) no 2_765
Mn(1) C(1) 3.464(3) no 2_765
Cl(1) C(19) 3.527(3) no 2_665
Cl(2) Cl(2) 3.4915(18) no 2_854
O(1) Mn(1) 2.7046(18) no 2_765
O(1) O(1) 2.965(3) no 2_765
O(1) O(2) 3.023(3) no 2_765
O(1) N(1) 3.458(2) no 2_765
O(1) N(2) 3.344(3) no 2_765
O(1) C(10) 3.383(3) no 2_765
O(2) O(1) 3.023(3) no 2_765
O(2) N(1) 3.576(3) no 2_765
O(2) C(1) 3.170(3) no 2_765
O(2) C(3) 3.544(3) no 2_665
O(2) C(6) 3.323(3) no 2_765
O(2) C(7) 3.432(3) no 2_765
N(1) O(1) 3.458(2) no 2_765
N(1) O(2) 3.576(3) no 2_765
N(2) O(1) 3.344(3) no 2_765
N(2) C(1) 3.595(3) no 2_765
N(2) C(2) 3.492(3) no 2_765
N(4) C(2) 3.588(3) no 2_665
N(4) C(3) 3.312(3) no 2_665
N(4) C(13) 3.460(3) no 1_455
N(5) N(5) 3.572(3) no 2_655
N(5) C(3) 3.359(3) no 2_665
N(5) C(13) 3.547(4) no 2_755
N(5) C(14) 3.197(3) no 2_755
N(5) C(16) 3.541(3) no 2_755
C(1) Mn(1) 3.464(3) no 2_765
C(1) O(2) 3.170(3) no 2_765
C(1) N(2) 3.595(3) no 2_765
C(1) C(15) 3.521(4) no 2_765
C(1) C(20) 3.327(4) no 2_765
C(2) N(2) 3.492(3) no 2_765
C(2) N(4) 3.588(3) no 2_665
C(2) C(2) 3.454(4) no 2_665
C(2) C(14) 3.279(3) no 2_765
C(2) C(15) 3.425(4) no 2_765
C(3) O(2) 3.544(3) no 2_665
C(3) N(4) 3.312(3) no 2_665
C(3) N(5) 3.359(3) no 2_665
C(3) C(10) 3.409(4) no 1_455
C(3) C(15) 3.551(4) no 2_765
C(4) C(10) 3.479(4) no 1_455
C(5) C(19) 3.533(4) no 2_765
C(6) O(2) 3.323(3) no 2_765
C(6) C(19) 3.548(4) no 2_765
C(6) C(20) 3.287(3) no 2_765
C(7) O(2) 3.432(3) no 2_765
C(10) O(1) 3.383(3) no 2_765
C(10) C(3) 3.409(4) no 1_655
C(10) C(4) 3.479(4) no 1_655
C(12) C(16) 3.575(4) no 2_755
C(12) C(17) 3.430(3) no 2_755
C(13) N(4) 3.460(3) no 1_655
C(13) N(5) 3.547(4) no 2_755
C(14) N(5) 3.197(3) no 2_755
C(14) C(2) 3.279(3) no 2_765
C(15) C(1) 3.521(4) no 2_765
C(15) C(2) 3.425(4) no 2_765
C(15) C(3) 3.551(4) no 2_765
C(16) N(5) 3.541(3) no 2_755
C(16) C(12) 3.575(4) no 2_755
C(17) C(12) 3.430(3) no 2_755
C(19) Cl(1) 3.527(3) no 2_665
C(19) C(5) 3.533(4) no 2_765
C(19) C(6) 3.548(4) no 2_765
C(20) C(1) 3.327(4) no 2_765
C(20) C(6) 3.287(3) no 2_765
Cl(1) H(5) 2.9929 no 2_666
Cl(1) H(7) 2.8610 no 2_666
Cl(1) H(9A) 3.1026 no 2_666
Cl(1) H(10C) 3.3835 no 1_455
Cl(1) H(18) 3.2276 no 1_456
Cl(1) H(19) 3.1529 no 1_456
Cl(1) H(19) 2.7930 no 2_665
Cl(2) H(5) 3.4693 no 1_654
Cl(2) H(7) 3.3728 no 1_654
Cl(2) H(9B) 3.1031 no 1_654
Cl(2) H(12A) 3.3917 no 2_755
Cl(2) H(13A) 3.1359 no 2_855
O(1) H(2) 3.3320 no 2_665
O(1) H(10B) 2.5568 no 2_765
O(2) H(3) 2.7881 no 2_665
O(2) H(10B) 3.4409 no 2_765
O(2) H(10C) 3.2771 no 2_765
N(2) H(2) 3.2691 no 2_765
N(3) H(2) 3.0072 no 2_665
N(3) H(3) 3.0310 no 2_665
N(3) H(13C) 2.7572 no 1_455
N(4) H(2) 3.1402 no 2_665
N(4) H(3) 2.6080 no 2_665
N(4) H(13B) 3.4119 no 1_455
N(4) H(13C) 2.7096 no 1_455
N(4) H(14) 3.4104 no 1_455
N(4) H(14) 3.2920 no 2_755
N(4) H(16) 3.0473 no 2_755
N(5) H(3) 2.6825 no 2_665
N(5) H(12C) 3.1486 no 2_755
N(5) H(13B) 3.3176 no 1_455
N(5) H(13B) 2.6452 no 2_755
N(5) H(13C) 3.0930 no 1_455
N(5) H(14) 2.9321 no 1_455
N(5) H(14) 2.4306 no 2_755
N(5) H(16) 3.2335 no 1_455
N(5) H(16) 2.8855 no 2_755
C(1) H(2) 3.1981 no 2_665
C(1) H(10B) 3.1998 no 2_765
C(2) H(2) 2.9715 no 2_665
C(2) H(10B) 3.2095 no 1_455
C(2) H(10B) 3.0165 no 2_765
C(2) H(14) 3.5677 no 2_765
C(3) H(10A) 3.4947 no 1_455
C(3) H(10B) 3.1176 no 1_455
C(3) H(10C) 3.0114 no 1_455
C(4) H(5) 3.5956 no 2_666
C(4) H(10A) 3.3355 no 1_455
C(4) H(10B) 3.5446 no 1_455
C(4) H(10C) 2.9527 no 1_455
C(4) H(18) 3.3694 no 1_456
C(5) H(5) 3.3716 no 2_666
C(5) H(10A) 3.2885 no 1_455
C(5) H(10C) 3.5167 no 1_455
C(5) H(18) 3.1098 no 1_456
C(6) H(10A) 3.4401 no 1_455
C(7) H(19) 3.4319 no 2_765
C(9) H(9C) 3.3006 no 2_756
C(9) H(12B) 3.3029 no 2_756
C(9) H(18) 3.4430 no 1_556
C(10) H(2) 3.1119 no 2_765
C(10) H(18) 3.4534 no 1_556
C(13) H(16) 3.2447 no 2_855
C(14) H(2) 3.2526 no 2_765
C(15) H(12C) 3.2823 no 2_755
C(16) H(12A) 3.2653 no 2_755
C(16) H(12C) 3.1659 no 2_755
C(16) H(13B) 3.5025 no 2_855
C(17) H(5) 3.3872 no 1_654
C(17) H(12A) 3.1890 no 2_755
C(17) H(12B) 3.2719 no 2_755
C(17) H(12C) 3.2556 no 2_755
C(18) H(5) 3.0043 no 1_654
C(18) H(9A) 3.4235 no 1_554
C(18) H(12B) 3.3326 no 2_755
C(18) H(12C) 3.4757 no 2_755
C(19) H(3) 3.5550 no 2_665
C(19) H(12C) 3.5941 no 2_755
C(20) H(3) 3.4431 no 2_665
C(20) H(12C) 3.5035 no 2_755
H(2) O(1) 3.3320 no 2_665
H(2) N(2) 3.2691 no 2_765
H(2) N(3) 3.0072 no 2_665
H(2) N(4) 3.1402 no 2_665
H(2) C(1) 3.1981 no 2_665
H(2) C(2) 2.9715 no 2_665
H(2) C(10) 3.1119 no 2_765
H(2) C(14) 3.2526 no 2_765
H(2) H(2) 2.7442 no 2_665
H(2) H(10A) 3.1784 no 2_765
H(2) H(10B) 3.4465 no 1_455
H(2) H(10B) 2.3072 no 2_765
H(2) H(13C) 2.9229 no 2_765
H(2) H(14) 3.4204 no 2_765
H(3) O(2) 2.7881 no 2_665
H(3) N(3) 3.0310 no 2_665
H(3) N(4) 2.6080 no 2_665
H(3) N(5) 2.6825 no 2_665
H(3) C(19) 3.5550 no 2_665
H(3) C(20) 3.4431 no 2_665
H(3) H(10B) 3.2812 no 1_455
H(3) H(10C) 3.1009 no 1_455
H(3) H(19) 3.1463 no 2_665
H(5) Cl(1) 2.9929 no 2_666
H(5) Cl(2) 3.4693 no 1_456
H(5) C(4) 3.5956 no 2_666
H(5) C(5) 3.3716 no 2_666
H(5) C(17) 3.3872 no 1_456
H(5) C(18) 3.0043 no 1_456
H(5) H(5) 2.7661 no 2_666
H(5) H(18) 2.6675 no 1_456
H(7) Cl(1) 2.8610 no 2_666
H(7) Cl(2) 3.3728 no 1_456
H(7) H(19) 3.2390 no 2_765
H(9A) Cl(1) 3.1026 no 2_666
H(9A) C(18) 3.4235 no 1_556
H(9A) H(12B) 3.1979 no 2_756
H(9A) H(18) 2.8054 no 1_556
H(9B) Cl(2) 3.1031 no 1_456
H(9B) H(9C) 2.8906 no 2_756
H(9B) H(12B) 3.3884 no 2_756
H(9B) H(13A) 3.1703 no 2_756
H(9C) C(9) 3.3006 no 2_756
H(9C) H(9B) 2.8906 no 2_756
H(9C) H(9C) 2.8285 no 2_756
H(9C) H(12B) 2.7237 no 2_756
H(9C) H(18) 3.1750 no 1_556
H(10A) C(3) 3.4947 no 1_655
H(10A) C(4) 3.3355 no 1_655
H(10A) C(5) 3.2885 no 1_655
H(10A) C(6) 3.4401 no 1_655
H(10A) H(2) 3.1784 no 2_765
H(10A) H(18) 3.0309 no 1_556
H(10B) O(1) 2.5568 no 2_765
H(10B) O(2) 3.4409 no 2_765
H(10B) C(1) 3.1998 no 2_765
H(10B) C(2) 3.2095 no 1_655
H(10B) C(2) 3.0165 no 2_765
H(10B) C(3) 3.1176 no 1_655
H(10B) C(4) 3.5446 no 1_655
H(10B) H(2) 3.4465 no 1_655
H(10B) H(2) 2.3072 no 2_765
H(10B) H(3) 3.2812 no 1_655
H(10C) Cl(1) 3.3835 no 1_655
H(10C) O(2) 3.2771 no 2_765
H(10C) C(3) 3.0114 no 1_655
H(10C) C(4) 2.9527 no 1_655
H(10C) C(5) 3.5167 no 1_655
H(10C) H(3) 3.1009 no 1_655
H(10C) H(18) 3.0692 no 1_556
H(10C) H(19) 2.9294 no 2_765
H(12A) Cl(2) 3.3917 no 2_755
H(12A) C(16) 3.2653 no 2_755
H(12A) C(17) 3.1890 no 2_755
H(12A) H(16) 3.3354 no 2_755
H(12B) C(9) 3.3029 no 2_756
H(12B) C(17) 3.2719 no 2_755
H(12B) C(18) 3.3326 no 2_755
H(12B) H(9A) 3.1979 no 2_756
H(12B) H(9B) 3.3884 no 2_756
H(12B) H(9C) 2.7237 no 2_756
H(12B) H(18) 3.4633 no 2_755
H(12C) N(5) 3.1486 no 2_755
H(12C) C(15) 3.2823 no 2_755
H(12C) C(16) 3.1659 no 2_755
H(12C) C(17) 3.2556 no 2_755
H(12C) C(18) 3.4757 no 2_755
H(12C) C(19) 3.5941 no 2_755
H(12C) C(20) 3.5035 no 2_755
H(12C) H(16) 3.5289 no 2_755
H(13A) Cl(2) 3.1359 no 2_855
H(13A) H(9B) 3.1703 no 2_756
H(13A) H(16) 3.2886 no 2_855
H(13B) N(4) 3.4119 no 1_655
H(13B) N(5) 3.3176 no 1_655
H(13B) N(5) 2.6452 no 2_755
H(13B) C(16) 3.5025 no 2_855
H(13B) H(16) 2.6527 no 2_855
H(13C) N(3) 2.7572 no 1_655
H(13C) N(4) 2.7096 no 1_655
H(13C) N(5) 3.0930 no 1_655
H(13C) H(2) 2.9229 no 2_765
H(13C) H(16) 3.2646 no 2_855
H(14) N(4) 3.4104 no 1_655
H(14) N(4) 3.2920 no 2_755
H(14) N(5) 2.9321 no 1_655
H(14) N(5) 2.4306 no 2_755
H(14) C(2) 3.5677 no 2_765
H(14) H(2) 3.4204 no 2_765
H(16) N(4) 3.0473 no 2_755
H(16) N(5) 3.2335 no 1_655
H(16) N(5) 2.8855 no 2_755
H(16) C(13) 3.2447 no 2_855
H(16) H(12A) 3.3354 no 2_755
H(16) H(12C) 3.5289 no 2_755
H(16) H(13A) 3.2886 no 2_855
H(16) H(13B) 2.6527 no 2_855
H(16) H(13C) 3.2646 no 2_855
H(18) Cl(1) 3.2276 no 1_654
H(18) C(4) 3.3694 no 1_654
H(18) C(5) 3.1098 no 1_654
H(18) C(9) 3.4430 no 1_554
H(18) C(10) 3.4534 no 1_554
H(18) H(5) 2.6675 no 1_654
H(18) H(9A) 2.8054 no 1_554
H(18) H(9C) 3.1750 no 1_554
H(18) H(10A) 3.0309 no 1_554
H(18) H(10C) 3.0692 no 1_554
H(18) H(12B) 3.4633 no 2_755
H(19) Cl(1) 3.1529 no 1_654
H(19) Cl(1) 2.7930 no 2_665
H(19) C(7) 3.4319 no 2_765
H(19) H(3) 3.1463 no 2_665
H(19) H(7) 3.2390 no 2_765
H(19) H(10C) 2.9294 no 2_765
